data_4500080
loop_
_publ_author_name
'Eric Demers'
'Thierry Maris'
'Janie Cabana'
'Jean-Hugues Fournier'
'James D. Wuest'

_publ_section_title
;
 Weakly Bonded Molecular Networks Built from Tetranitro and
 Tetracyanospirobifluorenes
;
_journal_name_full 'Cryst. Growth & Design'
_journal_page_first 1237
_journal_page_last 1245
_journal_paper_doi 10.1021/cg049590t
_journal_volume 5
_journal_year 2005
_chemical_compound_source 'Synthesized by the authors. See text'
_chemical_formula_moiety 'C53 H28 N4'
_chemical_formula_sum 'C53 H28 N4'
_chemical_formula_weight 720.79
_chemical_name_systematic
; 
 ? 
;
_space_group_IT_number 88
_symmetry_cell_setting tetragonal
_symmetry_space_group_name_Hall '-I 4ad'
_symmetry_space_group_name_H-M 'I 41/a :2'
_atom_sites_solution_hydrogens geom
_atom_sites_solution_primary direct
_atom_sites_solution_secondary difmap
_audit_creation_method SHELXL-97
_cell_angle_alpha 90.00
_cell_angle_beta 90.00
_cell_angle_gamma 90.00
_cell_formula_units_Z 4
_cell_length_a 13.2114(9)
_cell_length_b 13.2114(9)
_cell_length_c 21.539(3)
_cell_measurement_reflns_used 3467
_cell_measurement_temperature 223(2)
_cell_measurement_theta_max 67.24
_cell_measurement_theta_min 3.92
_cell_volume 3759.4(6)
_computing_cell_refinement 'SMART (Bruker, 1999)'
_computing_data_collection 'SMART (Bruker, 1999)'
_computing_data_reduction 'SAINT (Bruker, 1999)'
_computing_molecular_graphics 'SHELXTL (Bruker, 1997)'
_computing_publication_material 'UdMX (local program)'
_computing_structure_refinement 'SHELXL97 (Sheldrick, 1997)'
_computing_structure_solution 'SHELXS97 (Sheldrick, 1997)'
_diffrn_ambient_temperature 223(2)
_diffrn_detector_area_resol_mean 5.5
_diffrn_measured_fraction_theta_full 0.997
_diffrn_measured_fraction_theta_max 0.997
_diffrn_measurement_device_type 'Bruker Smart 2000'
_diffrn_measurement_method \w
_diffrn_radiation_monochromator graphite
_diffrn_radiation_source 'Sealed Tube'
_diffrn_radiation_type CuK\a
_diffrn_radiation_wavelength 1.54178
_diffrn_reflns_av_R_equivalents 0.076
_diffrn_reflns_av_sigmaI/netI 0.0513
_diffrn_reflns_limit_h_max 16
_diffrn_reflns_limit_h_min -16
_diffrn_reflns_limit_k_max 16
_diffrn_reflns_limit_k_min -16
_diffrn_reflns_limit_l_max 26
_diffrn_reflns_limit_l_min -26
_diffrn_reflns_number 11979
_diffrn_reflns_theta_full 70.04
_diffrn_reflns_theta_max 70.04
_diffrn_reflns_theta_min 3.93
_diffrn_standards_decay_% 0.00
_diffrn_standards_number 1
_exptl_absorpt_coefficient_mu 0.583
_exptl_absorpt_correction_T_max 0.8900
_exptl_absorpt_correction_T_min 0.8700
_exptl_absorpt_correction_type multi-scan
_exptl_absorpt_process_details 'Sadabs (Sheldrick,1996)'
_exptl_crystal_colour Colourless
_exptl_crystal_density_diffrn 1.274
_exptl_crystal_density_method 'not measured'
_exptl_crystal_description block
_exptl_crystal_F_000 1496
_exptl_crystal_size_max 0.25
_exptl_crystal_size_mid 0.20
_exptl_crystal_size_min 0.15
_refine_diff_density_max 0.215
_refine_diff_density_min -0.215
_refine_diff_density_rms 0.059
_refine_ls_extinction_method none
_refine_ls_goodness_of_fit_ref 1.063
_refine_ls_hydrogen_treatment constr
_refine_ls_matrix_type full
_refine_ls_number_parameters 129
_refine_ls_number_reflns 1780
_refine_ls_number_restraints 0
_refine_ls_restrained_S_all 1.063
_refine_ls_R_factor_all 0.0664
_refine_ls_R_factor_gt 0.0629
_refine_ls_shift/su_max 0.000
_refine_ls_shift/su_mean 0.000
_refine_ls_structure_factor_coef Fsqd
_refine_ls_weighting_details 'calc w=1/[\s^2^(Fo^2^)+(0.0780P)^2^] where P=(Fo^2^+2Fc^2^)/3'
_refine_ls_weighting_scheme calc
_refine_ls_wR_factor_gt 0.1509
_refine_ls_wR_factor_ref 0.1517
_reflns_number_gt 1186
_reflns_number_total 1780
_reflns_threshold_expression I>2\s(I)
_cod_data_source_file deposit.cif
_cod_data_source_block jiw655
_cod_original_sg_symbol_H-M I41/a
_cod_database_code 4500080

loop_
_symmetry_equiv_pos_as_xyz
'x, y, z'
'-x+1/2, -y, z+1/2'
'-y+3/4, x+1/4, z+1/4'
'y+3/4, -x+3/4, z+3/4'
'x+1/2, y+1/2, z+1/2'
'-x+1, -y+1/2, z+1'
'-y+5/4, x+3/4, z+3/4'
'y+5/4, -x+5/4, z+5/4'
'-x, -y, -z'
'x-1/2, y, -z-1/2'
'y-3/4, -x-1/4, -z-1/4'
'-y-3/4, x-3/4, -z-3/4'
'-x+1/2, -y+1/2, -z+1/2'
'x, y+1/2, -z'
'y-1/4, -x+1/4, -z+1/4'
'-y-1/4, x-1/4, -z-1/4'

loop_
_atom_site_label
_atom_site_type_symbol
_atom_site_fract_x
_atom_site_fract_y
_atom_site_fract_z
_atom_site_U_iso_or_equiv
_atom_site_adp_type
_atom_site_occupancy
_atom_site_symmetry_multiplicity
_atom_site_calc_flag
_atom_site_refinement_flags
C1 C 0.5000 0.7500 0.1250 0.0456(8) Uani 1 4 d S
C2 C 0.45307(11) 0.67386(11) 0.08043(8) 0.0458(4) Uani 1 1 d .
C3 C 0.47004(12) 0.70268(12) 0.01847(8) 0.0493(5) Uani 1 1 d .
C4 C 0.43262(14) 0.64372(14) -0.02925(8) 0.0562(5) Uani 1 1 d .
H4 H 0.4436 0.6618 -0.0709 0.067 Uiso 1 1 calc .
C5 C 0.37836(14) 0.55707(14) -0.01423(9) 0.0596(5) Uani 1 1 d .
H5 H 0.3522 0.5169 -0.0465 0.072 Uiso 1 1 calc .
C6 C 0.36124(13) 0.52747(13) 0.04714(9) 0.0546(5) Uani 1 1 d .
C7 C 0.40046(11) 0.58750(12) 0.09485(8) 0.0508(5) Uani 1 1 d .
H7 H 0.3909 0.5688 0.1365 0.061 Uiso 1 1 calc .
C8 C 0.30548(13) 0.43268(14) 0.06306(9) 0.0599(5) Uani 1 1 d .
C9 C 0.33519(15) 0.37394(14) 0.11257(10) 0.0672(6) Uani 1 1 d .
H9 H 0.3907 0.3944 0.1368 0.081 Uiso 1 1 calc .
C10 C 0.28431(16) 0.28416(16) 0.12763(12) 0.0745(6) Uani 1 1 d .
C11 C 0.20469(17) 0.25203(17) 0.09163(13) 0.0831(7) Uani 1 1 d .
H11 H 0.1713 0.1913 0.1014 0.100 Uiso 1 1 calc .
C12 C 0.17411(18) 0.30736(19) 0.04218(13) 0.0908(8) Uani 1 1 d .
H12 H 0.1192 0.2855 0.0179 0.109 Uiso 1 1 calc .
C13 C 0.22575(17) 0.39934(17) 0.02694(11) 0.0816(7) Uani 1 1 d .
H13 H 0.2053 0.4372 -0.0078 0.098 Uiso 1 1 calc .
C14 C 0.3217(2) 0.2241(2) 0.17863(15) 0.0954(8) Uani 1 1 d .
N14 N 0.3564(2) 0.1768(2) 0.21940(15) 0.1464(12) Uani 1 1 d .

loop_
_atom_site_aniso_label
_atom_site_aniso_U_11
_atom_site_aniso_U_22
_atom_site_aniso_U_33
_atom_site_aniso_U_23
_atom_site_aniso_U_13
_atom_site_aniso_U_12
C1 0.0441(10) 0.0441(10) 0.0486(18) 0.000 0.000 0.000
C2 0.0400(8) 0.0464(8) 0.0510(10) -0.0023(8) 0.0031(7) 0.0027(7)
C3 0.0467(9) 0.0486(9) 0.0525(10) -0.0042(8) -0.0005(8) 0.0049(8)
C4 0.0575(10) 0.0583(10) 0.0527(10) -0.0044(9) -0.0030(9) 0.0046(9)
C5 0.0598(11) 0.0591(11) 0.0600(12) -0.0128(9) -0.0038(9) 0.0042(9)
C6 0.0484(9) 0.0518(9) 0.0636(11) -0.0081(9) 0.0005(9) 0.0002(8)
C7 0.0469(9) 0.0489(9) 0.0566(11) -0.0062(8) 0.0044(8) 0.0001(8)
C8 0.0512(10) 0.0569(10) 0.0717(12) -0.0155(10) 0.0033(9) -0.0046(8)
C9 0.0641(11) 0.0569(10) 0.0806(15) -0.0093(10) 0.0075(11) -0.0039(9)
C10 0.0739(13) 0.0594(11) 0.0900(16) -0.0047(11) 0.0129(12) 0.0020(11)
C11 0.0716(14) 0.0679(13) 0.110(2) -0.0080(13) 0.0049(14) -0.0111(11)
C12 0.0748(14) 0.0886(16) 0.109(2) -0.0221(15) -0.0109(14) -0.0188(14)
C13 0.0728(14) 0.0784(14) 0.0934(17) -0.0093(12) 0.0017(12) -0.0075(12)
C14 0.0883(17) 0.0775(16) 0.120(2) 0.0032(16) 0.0018(16) -0.0056(14)
N14 0.165(3) 0.1122(19) 0.162(3) 0.0431(19) -0.042(2) -0.0026(18)

loop_
_atom_type_symbol
_atom_type_description
_atom_type_scat_dispersion_real
_atom_type_scat_dispersion_imag
_atom_type_scat_source
C C 0.0181 0.0091 'International Tables Vol C Tables 4.2.6.8 and 6.1.1.4'
H H 0.0000 0.0000 'International Tables Vol C Tables 4.2.6.8 and 6.1.1.4'
N N 0.0311 0.0180 'International Tables Vol C Tables 4.2.6.8 and 6.1.1.4'

loop_
_geom_angle_atom_site_label_1
_geom_angle_atom_site_label_2
_geom_angle_atom_site_label_3
_geom_angle_site_symmetry_1
_geom_angle_site_symmetry_3
_geom_angle
_geom_angle_publ_flag
C2 C1 C2 15_565 6_564 113.43(6) y
C2 C1 C2 15_565 . 113.43(6) y
C2 C1 C2 6_564 . 101.82(12) y
C2 C1 C2 15_565 12_766 101.82(12) y
C2 C1 C2 6_564 12_766 113.42(6) y
C2 C1 C2 . 12_766 113.43(6) y
C7 C2 C3 . . 121.41(15) y
C7 C2 C1 . . 127.82(14) y
C3 C2 C1 . . 110.77(12) y
C4 C3 C2 . . 119.77(16) y
C4 C3 C3 . 6_564 131.92(11) y
C2 C3 C3 . 6_564 108.31(9) y
C3 C4 C5 . . 118.44(17) y
C3 C4 H4 . . 120.8 ?
C5 C4 H4 . . 120.8 ?
C4 C5 C6 . . 122.32(17) y
C4 C5 H5 . . 118.8 ?
C6 C5 H5 . . 118.8 ?
C5 C6 C7 . . 118.48(17) y
C5 C6 C8 . . 122.15(17) y
C7 C6 C8 . . 119.34(18) y
C2 C7 C6 . . 119.56(17) y
C2 C7 H7 . . 120.2 ?
C6 C7 H7 . . 120.2 ?
C9 C8 C13 . . 118.30(19) y
C9 C8 C6 . . 120.69(17) y
C13 C8 C6 . . 121.0(2) y
C8 C9 C10 . . 121.32(19) y
C8 C9 H9 . . 119.3 ?
C10 C9 H9 . . 119.3 ?
C11 C10 C9 . . 119.9(2) y
C11 C10 C14 . . 121.5(2) y
C9 C10 C14 . . 118.5(2) y
C12 C11 C10 . . 120.4(2) y
C12 C11 H11 . . 119.8 ?
C10 C11 H11 . . 119.8 ?
C11 C12 C13 . . 119.8(2) y
C11 C12 H12 . . 120.1 ?
C13 C12 H12 . . 120.1 ?
C8 C13 C12 . . 120.3(2) y
C8 C13 H13 . . 119.8 ?
C12 C13 H13 . . 119.8 ?
N14 C14 C10 . . 177.0(3) y

loop_
_geom_bond_atom_site_label_1
_geom_bond_atom_site_label_2
_geom_bond_site_symmetry_2
_geom_bond_distance
_geom_bond_publ_flag
C1 C2 15_565 1.5224(15) y
C1 C2 6_564 1.5225(15) y
C1 C2 . 1.5225(15) y
C1 C2 12_766 1.5225(15) y
C2 C7 . 1.372(2) y
C2 C3 . 1.406(2) y
C3 C4 . 1.381(2) y
C3 C3 6_564 1.480(3) y
C4 C5 . 1.389(3) y
C4 H4 . 0.94 ?
C5 C6 . 1.397(3) y
C5 H5 . 0.94 ?
C6 C7 . 1.398(2) y
C6 C8 . 1.493(2) y
C7 H7 . 0.94 ?
C8 C9 . 1.376(3) y
C8 C13 . 1.382(3) y
C9 C10 . 1.401(3) y
C9 H9 . 0.94 ?
C10 C11 . 1.374(3) y
C10 C14 . 1.442(4) y
C11 C12 . 1.354(3) y
C11 H11 . 0.94 ?
C12 C13 . 1.432(3) y
C12 H12 . 0.94 ?
C13 H13 . 0.94 ?
C14 N14 . 1.171(4) y

loop_
_geom_torsion_atom_site_label_1
_geom_torsion_atom_site_label_2
_geom_torsion_atom_site_label_3
_geom_torsion_atom_site_label_4
_geom_torsion_site_symmetry_1
_geom_torsion_site_symmetry_4
_geom_torsion
_geom_torsion_publ_flag
C2 C1 C2 C7 15_565 . -58.13(18) y
C2 C1 C2 C7 6_564 . 179.63(18) y
C2 C1 C2 C7 12_766 . 57.40(19) y
C2 C1 C2 C3 15_565 . 121.85(8) y
C2 C1 C2 C3 6_564 . -0.39(8) y
C2 C1 C2 C3 12_766 . -122.62(8) y
C7 C2 C3 C4 . . 0.5(2) y
C1 C2 C3 C4 . . -179.48(12) y
C7 C2 C3 C3 . 6_564 -179.04(16) y
C1 C2 C3 C3 . 6_564 0.98(19) y
C2 C3 C4 C5 . . 0.3(2) y
C3 C3 C4 C5 6_564 . 179.7(2) y
C3 C4 C5 C6 . . -0.5(3) y
C4 C5 C6 C7 . . -0.1(3) y
C4 C5 C6 C8 . . -178.18(16) y
C3 C2 C7 C6 . . -1.1(2) y
C1 C2 C7 C6 . . 178.88(13) y
C5 C6 C7 C2 . . 0.9(2) y
C8 C6 C7 C2 . . 179.02(15) y
C5 C6 C8 C9 . . 141.96(18) y
C7 C6 C8 C9 . . -36.1(3) y
C5 C6 C8 C13 . . -35.1(3) y
C7 C6 C8 C13 . . 146.80(19) y
C13 C8 C9 C10 . . -2.1(3) y
C6 C8 C9 C10 . . -179.24(17) y
C8 C9 C10 C11 . . 1.7(3) y
C8 C9 C10 C14 . . 177.6(2) y
C9 C10 C11 C12 . . -1.0(4) y
C14 C10 C11 C12 . . -176.8(2) y
C10 C11 C12 C13 . . 0.7(4) y
C9 C8 C13 C12 . . 1.8(3) y
C6 C8 C13 C12 . . 178.92(19) y
C11 C12 C13 C8 . . -1.1(4) y
